data_1529893
loop_
_publ_author_name
'Efremov, V.A.'
'Trunov, V.K.'
'Matsichek, I.'
'Gudinitsa, E.N.'
'Fakeev, A.A.'

_publ_section_title
;
 Non-equivalence of the H-atoms in Cs H5 (P O4)2 crystals
;
_journal_name_full 'Zhurnal Neorganicheskoi Khimii'
_journal_page_first 3213
_journal_page_last 3216
_journal_volume 26
_journal_year 1981
_chemical_formula_sum 'Cs H5 O8 P2'
_chemical_name_systematic 'Cs H5 (P O4)2'
_space_group_IT_number 14
_symmetry_space_group_name_Hall '-P 2ybc'
_symmetry_space_group_name_H-M 'P 1 21/c 1'
_cell_angle_alpha 90
_cell_angle_beta 96.6
_cell_angle_gamma 90
_cell_formula_units_Z 4
_cell_length_a 10.879
_cell_length_b 7.768
_cell_length_c 9.526
_cell_volume 799.689
_citation_journal_id_ASTM ZNOKAQ
_cod_data_source_file Efremov_ZNOKAQ_1981_886.cif
_cod_data_source_block H5Cs1O8P2
_cod_original_cell_volume 799.6888
_cod_original_formula_sum 'H5 Cs1 O8 P2'
_cod_database_code 1529893

loop_
_symmetry_equiv_pos_as_xyz
x,y,z
-x,y+1/2,-z+1/2
-x,-y,-z
x,-y-1/2,z-1/2

loop_
_atom_site_label
_atom_site_type_symbol
_atom_site_fract_x
_atom_site_fract_y
_atom_site_fract_z
_atom_site_occupancy
_atom_site_U_iso_or_equiv
P1 P+5 0.4386 0.6954 0.1748 1 0.0
P2 P+5 0.0707 0.6901 0.2353 1 0.0
H1 H+1 0.397 0.81 -0.004 1 0.0
O1 O-2 0.428 0.7854 0.3119 1 0.0
H2 H+1 0.583 -0.24 0.418 1 0.0
O3 O-2 0.4225 0.8368 0.0577 1 0.0
O6 O-2 0.1585 0.5379 0.2578 1 0.0
H4 H+1 0.094 0.77 0.032 1 0.0
O7 O-2 0.108 0.8127 0.1175 1 0.0
O4 O-2 0.5705 0.6177 0.1687 1 0.0
H5 H+1 -0.054 0.5 0.144 1 0.0
O5 O-2 0.0651 0.7989 0.3656 1 0.0
O8 O-2 -0.0616 0.6202 0.183 1 0.0
H3 H+1 0.223 0.53 0.238 1 0.0
Cs1 Cs+1 0.24127 0.17693 0.04541 1 0.0
O2 O-2 0.3471 0.5484 0.1446 1 0.0
